data_7020936
loop_
_publ_author_name
'Travis, Alastair L.'
'Binding, Samantha C.'
'Zaher, Hasna'
'Arnold, Thomas A. Q.'
'Buffet, Jean-Charles'
'O'Hare, Dermot'

_publ_section_title
;
 Small molecule activation by frustrated Lewis pairs.
;
_journal_issue 7
_journal_name_full 'Dalton transactions (Cambridge, England : 2003)'
_journal_page_first 2431
_journal_page_last 2437
_journal_paper_doi 10.1039/c2dt32525j
_journal_volume 42
_journal_year 2013
_chemical_absolute_configuration ad
_chemical_compound_source syn
_chemical_formula_moiety 'C48 H29.00 B1 F27 O1 P1'
_chemical_formula_sum 'C48 H29 B F27 O P'
_chemical_formula_weight 1176.49
_chemical_melting_point ?
_space_group_IT_number 146
_symmetry_cell_setting trigonal
_symmetry_space_group_name_Hall 'R 3'
_symmetry_space_group_name_H-M 'R 3 :H'
_atom_sites_solution_hydrogens difmap
_atom_sites_solution_primary direct
_audit_creation_date 12-09-25
_audit_creation_method CRYSTALS_ver_14.40
_cell_angle_alpha 90
_cell_angle_beta 90
_cell_angle_gamma 120
_cell_formula_units_Z 3
_cell_length_a 16.0095(3)
_cell_length_b 16.0095(3)
_cell_length_c 15.8189(4)
_cell_measurement_reflns_used 1778
_cell_measurement_temperature 150
_cell_measurement_theta_max 27
_cell_measurement_theta_min 5
_cell_volume 3511.26(13)
_computing_cell_refinement 'DENZO/SCALEPACK (Otwinowski & Minor, 1997)'
_computing_data_collection 'COLLECT (Nonius, 2001).'
_computing_data_reduction 'DENZO/SCALEPACK (Otwinowski & Minor, 1997)'
_computing_molecular_graphics 'CAMERON (Watkin et al., 1996)'
_computing_publication_material 'CRYSTALS (Betteridge et al., 2003)'
_computing_structure_refinement 'CRYSTALS (Betteridge et al., 2003)'
_computing_structure_solution 'SIR92 (Altomare et al., 1994)'
_diffrn_ambient_temperature 150
_diffrn_measured_fraction_theta_full 0.992
_diffrn_measured_fraction_theta_max 0.992
_diffrn_measurement_device Area
_diffrn_measurement_device_type 'Nonius KappaCCD'
_diffrn_measurement_method \w
_diffrn_radiation_monochromator graphite
_diffrn_radiation_type 'Mo K\a'
_diffrn_radiation_wavelength 0.71073
_diffrn_reflns_av_R_equivalents 0.065
_diffrn_reflns_limit_h_max 20
_diffrn_reflns_limit_h_min -20
_diffrn_reflns_limit_k_max 17
_diffrn_reflns_limit_k_min -17
_diffrn_reflns_limit_l_max 20
_diffrn_reflns_limit_l_min -20
_diffrn_reflns_number 19434
_diffrn_reflns_theta_full 26.925
_diffrn_reflns_theta_max 27.475
_diffrn_reflns_theta_min 5.362
_diffrn_standards_number 0
_exptl_absorpt_coefficient_mu 0.206
_exptl_absorpt_correction_T_max 0.97
_exptl_absorpt_correction_T_min 0.82
_exptl_absorpt_correction_type multi-scan
_exptl_absorpt_process_details 'DENZO/SCALEPACK (Otwinowski & Minor, 1997)'
_exptl_crystal_colour colourless
_exptl_crystal_density_diffrn 1.669
_exptl_crystal_density_method 'not measured'
_exptl_crystal_description plate
_exptl_crystal_F_000 1764
_exptl_crystal_size_max 0.350
_exptl_crystal_size_mid 0.200
_exptl_crystal_size_min 0.160
_refine_diff_density_max 0.58
_refine_diff_density_min -0.55
_refine_ls_abs_structure_details 'Flack (1983), 1762 Friedel-pairs'
_refine_ls_abs_structure_Flack 0.68(18)
_refine_ls_extinction_coef 340(60)
_refine_ls_extinction_method 'Larson (1970), Equation 22'
_refine_ls_goodness_of_fit_ref 0.9714
_refine_ls_hydrogen_treatment constr
_refine_ls_matrix_type full
_refine_ls_number_parameters 241
_refine_ls_number_reflns 3541
_refine_ls_number_restraints 7
_refine_ls_R_factor_all 0.0719
_refine_ls_R_factor_gt 0.0421
_refine_ls_shift/su_max 0.0032642
_refine_ls_shift/su_mean 0.0000668
_refine_ls_structure_factor_coef Fsqd
_refine_ls_weighting_details
;
Method, part 1, Chebychev polynomial, (Watkin, 1994, Prince, 1982)
[weight] = 1.0/[A~0~*T~0~(x)+A~1~*T~1~(x) ... +A~n-1~]*T~n-1~(x)]
where A~i~ are the Chebychev coefficients listed below and x= Fcalc/Fmax
Method = Robust Weighting (Prince, 1982)
W = [weight] * [1-(deltaF/6*sigmaF)^2^]^2^
A~i~ are:
22.8 37.8 23.7 10.4 2.49
;
_refine_ls_weighting_scheme calc
_refine_ls_wR_factor_all 0.1056
_refine_ls_wR_factor_gt 0.0817
_refine_ls_wR_factor_ref 0.1056
_reflns_limit_h_max 10
_reflns_limit_h_min -20
_reflns_limit_k_max 20
_reflns_limit_k_min 0
_reflns_limit_l_max 20
_reflns_limit_l_min -20
_reflns_number_gt 2478
_reflns_number_total 3541
_reflns_threshold_expression I>2.0\s(I)
_oxford_diffrn_Wilson_B_factor 4.40
_oxford_diffrn_Wilson_scale 38.38
_oxford_refine_ls_r_factor_ref 0.0719
_oxford_refine_ls_scale 0.17706(19)
_oxford_reflns_number_all 3541
_oxford_reflns_threshold_expression_ref I>0.0\s(I)
_oxford_structure_analysis_title 008TAQA12
_cod_data_source_file c2dt32525j.txt
_cod_data_source_block '[PBB-OH][HP(t-Bu)3]'
_cod_depositor_comments
;
The following automatic conversions were performed:

'_chemical_melting_point' value 'not measured' was changed to '?' -
the value is undefined or not given.

Automatic conversion script
Id: cif_fix_values 1891 2012-01-12 08:04:46Z andrius 
;
_cod_original_sg_symbol_Hall 'R 3 '
_cod_original_sg_symbol_H-M 'R 3 '
_cod_original_formula_sum 'C48 H29.00 B1 F27 O1 P1'
_cod_database_code 7020936

loop_
_symmetry_equiv_pos_as_xyz
x,y,z
x+1/3,y+2/3,z+2/3
x+2/3,y+1/3,z+1/3
-y,x-y,z
-y+1/3,x-y+2/3,z+2/3
-y+2/3,x-y+1/3,z+1/3
-x+y,-x,z
-x+y+1/3,-x+2/3,z+2/3
-x+y+2/3,-x+1/3,z+1/3

loop_
_atom_site_label
_atom_site_type_symbol
_atom_site_fract_x
_atom_site_fract_y
_atom_site_fract_z
_atom_site_U_iso_or_equiv
_atom_site_occupancy
_atom_site_adp_type
_atom_site_refinement_flags_posn
_atom_site_refinement_flags_adp
F1 F 0.24895(13) 0.54734(13) 0.04013(13) 0.0601 1.0000 Uani . .
F2 F 0.24053(15) 0.38181(13) 0.00392(14) 0.0687 1.0000 Uani . .
F3 F 0.32323(15) 0.30784(13) 0.10701(16) 0.0707 1.0000 Uani . .
F4 F 0.42204(16) 0.40864(14) 0.24538(15) 0.0694 1.0000 Uani . .
F5 F 0.30573(14) 0.47383(16) 0.37781(14) 0.0715 1.0000 Uani . .
F6 F 0.4006(2) 0.5527(2) 0.52280(15) 0.0908 1.0000 Uani . .
F7 F 0.58613(18) 0.69938(18) 0.51853(16) 0.0877 1.0000 Uani . .
F8 F 0.67538(15) 0.76581(17) 0.36686(17) 0.0850 1.0000 Uani . .
F9 F 0.57952(14) 0.69071(14) 0.22192(14) 0.0679 1.0000 Uani . .
C1 C 0.3387(2) 0.5706(2) 0.1672(2) 0.0472 1.0000 Uani . .
C2 C 0.2926(2) 0.5161(2) 0.0959(2) 0.0504 1.0000 Uani . .
C3 C 0.2879(2) 0.4303(2) 0.0742(2) 0.0536 1.0000 Uani . .
C4 C 0.3310(2) 0.3938(2) 0.1252(2) 0.0556 1.0000 Uani . .
C5 C 0.3788(2) 0.4447(2) 0.1957(2) 0.0545 1.0000 Uani . .
C6 C 0.3852(2) 0.5322(2) 0.2172(2) 0.0491 1.0000 Uani . .
C7 C 0.4398(2) 0.5790(2) 0.2959(2) 0.0489 1.0000 Uani . .
C8 C 0.3979(2) 0.5461(2) 0.3742(2) 0.0565 1.0000 Uani . .
C9 C 0.4450(3) 0.5849(3) 0.4480(2) 0.0629 1.0000 Uani . .
C10 C 0.5389(3) 0.6591(3) 0.4456(3) 0.0653 1.0000 Uani . .
C11 C 0.5845(2) 0.6927(2) 0.3696(3) 0.0624 1.0000 Uani . .
C12 C 0.5339(2) 0.6531(2) 0.2959(2) 0.0540 1.0000 Uani . .
C13 C 0.2073(3) 0.5718(3) -0.1944(3) 0.0659 1.0000 Uani . .
C14 C 0.1837(3) 0.5823(3) -0.2873(3) 0.0809 1.0000 Uani . .
C15 C 0.1389(2) 0.5836(3) -0.1331(3) 0.0724 1.0000 Uani . .
C16 C 0.1925(3) 0.4703(3) -0.1814(3) 0.0818 1.0000 Uani . .
B1 B 0.3333 0.6667 0.1950(4) 0.0470 1.0000 Uani S T
P1 P 0.333333(7) 0.666667(7) -0.16637(11) 0.0548 1.0000 Uani S T
O2 O 0.333333(10) 0.666667(10) 0.28750(19) 0.0360 1.0000 Uani S T
H141 H 0.2302 0.5771 -0.3254 0.1262 1.0000 Uiso R .
H142 H 0.1910 0.6479 -0.2939 0.1259 1.0000 Uiso R .
H143 H 0.1169 0.5324 -0.2989 0.1263 1.0000 Uiso R .
H151 H 0.1515 0.5721 -0.0743 0.1100 1.0000 Uiso R .
H152 H 0.1443 0.6466 -0.1382 0.1100 1.0000 Uiso R .
H153 H 0.0723 0.5365 -0.1485 0.1102 1.0000 Uiso R .
H161 H 0.2022 0.4602 -0.1219 0.1340 1.0000 Uiso R .
H162 H 0.2350 0.4598 -0.2190 0.1338 1.0000 Uiso R .
H163 H 0.1251 0.4227 -0.1961 0.1339 1.0000 Uiso R .
H15 H 0.3333 0.6667 -0.0781 0.0298 1.0000 Uiso RS .
H23 H 0.3893 0.6804 0.2841 0.0561 0.3333 Uiso R .

loop_
_atom_site_aniso_label
_atom_site_aniso_U_11
_atom_site_aniso_U_22
_atom_site_aniso_U_33
_atom_site_aniso_U_23
_atom_site_aniso_U_13
_atom_site_aniso_U_12
F1 0.0626(11) 0.0539(11) 0.0685(11) -0.0079(9) -0.0110(9) 0.0326(9)
F2 0.0749(13) 0.0469(10) 0.0782(14) -0.0130(10) -0.0068(10) 0.0260(9)
F3 0.0795(14) 0.0434(10) 0.0944(14) -0.0024(9) 0.0139(11) 0.0346(10)
F4 0.0833(13) 0.0624(12) 0.0842(14) 0.0115(10) 0.0063(10) 0.0526(11)
F5 0.0453(10) 0.0795(14) 0.0749(13) 0.0194(10) 0.0057(9) 0.0202(10)
F6 0.0886(16) 0.1043(18) 0.0654(14) 0.0114(13) -0.0003(13) 0.0376(14)
F7 0.0840(16) 0.0856(16) 0.0848(16) -0.0129(12) -0.0316(13) 0.0358(13)
F8 0.0571(12) 0.0685(14) 0.1067(19) 0.0012(12) -0.0149(11) 0.0145(11)
F9 0.0512(10) 0.0614(12) 0.0837(14) 0.0092(10) 0.0135(10) 0.0226(9)
C1 0.0413(15) 0.0402(15) 0.0579(18) 0.0023(13) 0.0044(13) 0.0186(13)
C2 0.0450(16) 0.0412(15) 0.0660(18) -0.0007(14) 0.0009(14) 0.0222(13)
C3 0.0486(17) 0.0384(15) 0.064(2) -0.0025(14) 0.0045(15) 0.0147(13)
C4 0.0565(18) 0.0373(15) 0.073(2) 0.0039(15) 0.0139(16) 0.0234(14)
C5 0.0516(17) 0.0477(16) 0.071(2) 0.0106(15) 0.0095(16) 0.0299(14)
C6 0.0423(16) 0.0438(16) 0.063(2) 0.0040(14) 0.0055(13) 0.0229(13)
C7 0.0430(15) 0.0464(16) 0.0619(19) 0.0020(13) 0.0018(14) 0.0257(14)
C8 0.0427(17) 0.0552(18) 0.071(2) 0.0101(16) 0.0012(16) 0.0238(15)
C9 0.062(2) 0.068(2) 0.064(2) 0.0115(18) 0.0026(19) 0.0361(18)
C10 0.062(2) 0.0621(19) 0.076(2) -0.0054(18) -0.0163(19) 0.0348(18)
C11 0.0451(17) 0.0471(18) 0.090(3) 0.0007(17) -0.0042(18) 0.0192(15)
C12 0.0489(17) 0.0496(17) 0.066(2) 0.0085(15) 0.0076(16) 0.0264(15)
C13 0.057(2) 0.0538(19) 0.082(2) 0.0086(17) -0.0086(18) 0.0238(16)
C14 0.072(3) 0.084(3) 0.086(3) -0.004(2) -0.022(2) 0.038(2)
C15 0.0451(18) 0.071(2) 0.093(3) 0.018(2) 0.0044(18) 0.0228(17)
C16 0.068(2) 0.054(2) 0.110(3) -0.001(2) -0.026(2) 0.0210(19)
B1 0.0405(18) 0.0405(18) 0.060(4) 0.0000 0.0000 0.0202(9)
P1 0.0478(5) 0.0478(5) 0.0688(9) 0.0000 0.0000 0.0239(2)
O2 0.0314(9) 0.0314(9) 0.0453(18) 0.0000 0.0000 0.0157(5)

loop_
_atom_type_symbol
_atom_type_scat_dispersion_real
_atom_type_scat_dispersion_imag
_atom_type_scat_Cromer_Mann_a1
_atom_type_scat_Cromer_Mann_b1
_atom_type_scat_Cromer_Mann_a2
_atom_type_scat_Cromer_Mann_b2
_atom_type_scat_Cromer_Mann_a3
_atom_type_scat_Cromer_Mann_b3
_atom_type_scat_Cromer_Mann_a4
_atom_type_scat_Cromer_Mann_b4
_atom_type_scat_Cromer_Mann_c
_atom_type_scat_source
C 0.0033 0.0016 2.3100 20.8439 1.0200 10.2075 1.5886 0.5687 0.8650 51.6512 0.2156 'International Tables Vol C 4.2.6.8 and 6.1.1.4'
H 0.0000 0.0000 0.4930 10.5109 0.3229 26.1257 0.1402 3.1424 0.0408 57.7998 0.0030 'International Tables Vol C 4.2.6.8 and 6.1.1.4'
O 0.0106 0.0060 3.0485 13.2771 2.2868 5.7011 1.5463 0.3239 0.8670 32.9089 0.2508 'International Tables Vol C 4.2.6.8 and 6.1.1.4'
F 0.0171 0.0103 3.5392 10.2825 2.6412 4.2944 1.5170 0.2615 1.0243 26.1476 0.2776 'International Tables Vol C 4.2.6.8 and 6.1.1.4'
B 0.0013 0.0007 2.0545 23.2185 1.3326 1.0210 1.0979 60.3498 0.7068 0.1403 -0.1932 'International Tables Vol C 4.2.6.8 and 6.1.1.4'
P 0.1023 0.0942 6.4345 1.9067 4.1791 27.1570 1.7800 0.5260 1.4908 68.1645 1.1149 'International Tables Vol C 4.2.6.8 and 6.1.1.4'

loop_
_geom_angle_atom_site_label_1
_geom_angle_site_symmetry_1
_geom_angle_atom_site_label_2
_geom_angle_atom_site_label_3
_geom_angle_site_symmetry_3
_geom_angle
_geom_angle_publ_flag
C2 . C1 C6 . 114.1(3) yes
C2 . C1 B1 . 123.0(3) yes
C6 . C1 B1 . 122.7(3) yes
F1 . C2 C1 . 120.1(2) yes
F1 . C2 C3 . 114.9(3) yes
C1 . C2 C3 . 125.0(3) yes
F2 . C3 C2 . 120.8(3) yes
F2 . C3 C4 . 119.9(3) yes
C2 . C3 C4 . 119.4(3) yes
F3 . C4 C3 . 120.0(3) yes
F3 . C4 C5 . 121.5(3) yes
C3 . C4 C5 . 118.5(3) yes
F4 . C5 C4 . 118.2(3) yes
F4 . C5 C6 . 119.4(3) yes
C4 . C5 C6 . 122.4(3) yes
C1 . C6 C5 . 120.6(3) yes
C1 . C6 C7 . 123.3(3) yes
C5 . C6 C7 . 116.1(3) yes
C6 . C7 C8 . 120.5(3) yes
C6 . C7 C12 . 123.2(3) yes
C8 . C7 C12 . 116.2(3) yes
F5 . C8 C7 . 118.7(3) yes
F5 . C8 C9 . 118.4(3) yes
C7 . C8 C9 . 122.9(3) yes
F6 . C9 C8 . 121.0(3) yes
F6 . C9 C10 . 119.8(3) yes
C8 . C9 C10 . 119.2(3) yes
F7 . C10 C9 . 119.8(4) yes
F7 . C10 C11 . 120.0(3) yes
C9 . C10 C11 . 120.2(3) yes
F8 . C11 C10 . 120.4(3) yes
F8 . C11 C12 . 120.4(3) yes
C10 . C11 C12 . 119.1(3) yes
F9 . C12 C11 . 117.8(3) yes
F9 . C12 C7 . 120.0(3) yes
C11 . C12 C7 . 122.3(3) yes
C14 . C13 C15 . 111.0(3) yes
C14 . C13 C16 . 109.0(3) yes
C15 . C13 C16 . 107.5(3) yes
C14 . C13 P1 . 111.1(3) yes
C15 . C13 P1 . 107.2(3) yes
C16 . C13 P1 . 111.1(3) yes
C13 . C14 H141 . 109.5 no
C13 . C14 H142 . 107.7 no
H141 . C14 H142 . 109.0 no
C13 . C14 H143 . 108.3 no
H141 . C14 H143 . 112.2 no
H142 . C14 H143 . 110.0 no
C13 . C15 H151 . 110.2 no
C13 . C15 H152 . 112.0 no
H151 . C15 H152 . 110.5 no
C13 . C15 H153 . 108.4 no
H151 . C15 H153 . 109.6 no
H152 . C15 H153 . 106.0 no
C13 . C16 H161 . 110.5 no
C13 . C16 H162 . 110.3 no
H161 . C16 H162 . 111.9 no
C13 . C16 H163 . 108.3 no
H161 . C16 H163 . 107.6 no
H162 . C16 H163 . 108.0 no
C1 . B1 C1 7_565 113.10(19) yes
C1 . B1 C1 4_665 113.10(19) yes
C1 7_565 B1 C1 4_665 113.10(19) yes
C1 . B1 O2 . 105.5(2) yes
C1 7_565 B1 O2 . 105.5(2) yes
C1 4_665 B1 O2 . 105.5(2) yes
C13 . P1 C13 4_665 114.58(10) yes
C13 . P1 C13 7_565 114.58(10) yes
C13 4_665 P1 C13 7_565 114.58(10) yes
C13 . P1 H15 . 103.7 no
C13 4_665 P1 H15 . 103.7 no
C13 7_565 P1 H15 . 103.7 no
B1 . O2 H23 7_565 86.2 no
B1 . O2 H23 4_665 86.2 no
H23 7_565 O2 H23 4_665 119.6 no
B1 . O2 H23 . 86.2 no
H23 7_565 O2 H23 . 119.6 no
H23 4_665 O2 H23 . 119.6 no

loop_
_geom_bond_atom_site_label_1
_geom_bond_atom_site_label_2
_geom_bond_site_symmetry_2
_geom_bond_distance
_geom_bond_publ_flag
F1 C2 . 1.366(4) yes
F2 C3 . 1.351(4) yes
F3 C4 . 1.349(4) yes
F4 C5 . 1.353(4) yes
F5 C8 . 1.346(4) yes
F6 C9 . 1.343(4) yes
F7 C10 . 1.354(4) yes
F8 C11 . 1.336(4) yes
F9 C12 . 1.350(4) yes
C1 C2 . 1.391(5) yes
C1 C6 . 1.420(4) yes
C1 B1 . 1.642(3) yes
C2 C3 . 1.381(4) yes
C3 C4 . 1.369(5) yes
C4 C5 . 1.367(5) yes
C5 C6 . 1.394(4) yes
C6 C7 . 1.490(5) yes
C7 C8 . 1.382(5) yes
C7 C12 . 1.376(4) yes
C8 C9 . 1.359(5) yes
C9 C10 . 1.374(5) yes
C10 C11 . 1.368(6) yes
C11 C12 . 1.380(5) yes
C13 C14 . 1.548(6) yes
C13 C15 . 1.542(6) yes
C13 C16 . 1.535(5) yes
C13 P1 . 1.874(4) yes
C14 H141 . 0.993 no
C14 H142 . 1.003 no
C14 H143 . 0.980 no
C15 H151 . 0.989 no
C15 H152 . 0.972 no
C15 H153 . 0.980 no
C16 H161 . 0.981 no
C16 H162 . 0.979 no
C16 H163 . 0.988 no
B1 O2 . 1.463(7) yes
P1 H15 . 1.396 no
O2 H23 7_565 0.811 no
O2 H23 4_665 0.811 no
O2 H23 . 0.811 no

loop_
_geom_hbond_atom_site_label_D
_geom_hbond_atom_site_label_H
_geom_hbond_atom_site_label_A
_geom_hbond_site_symmetry_A
_geom_hbond_angle_DHA
_geom_hbond_distance_DH
_geom_hbond_distance_HA
_geom_hbond_distance_DA
_geom_hbond_publ_flag
C15 H152 C16 7_565 133.13(14) 0.972 2.483 3.227(5) yes
O2 H23 C7 . 124.79(8) 0.811 2.152 2.698(5) yes
O2 H23 C12 . 156.54(7) 0.811 2.569 3.328(5) yes
